data_7230052
loop_
_publ_author_name
'Sampani, Stavroula I.'
'Loukopoulos, Edward'
'Azam, Mohammad'
'Griffiths, Kieran'
'Abdul-Sada, Alaa'
'Tizzard, Graham'
'Coles, Simon'
'Escuer, Albert'
'Tsipis, Athanassios'
'Kostakis, George E.'

_publ_section_title
;
 Polynuclear ampyrone based 3d coordination clusters
;
_journal_issue 10
_journal_name_full CrystEngComm
_journal_page_first 1411
_journal_paper_doi 10.1039/C7CE02093G
_journal_volume 20
_journal_year 2018
_chemical_formula_moiety 'C36 H32 N6 Ni O4, 3(C2 H3 N)'
_chemical_formula_sum 'C42 H41 N9 Ni O4'
_chemical_formula_weight 794.55
_space_group_crystal_system monoclinic
_space_group_IT_number 14
_space_group_name_Hall '-P 2yn'
_space_group_name_H-M_alt 'P 1 21/n 1'
_symmetry_space_group_name_Hall '-P 2yn'
_symmetry_space_group_name_H-M 'P 1 21/n 1'
_atom_sites_solution_hydrogens geom
_audit_creation_date 2017-09-19
_audit_creation_method
;
Olex2 1.2
(compiled 2017.03.28 svn.r3405 for OlexSys, GUI svn.r5337)
;
_audit_update_record
;
2017-12-04 deposited with the CCDC.
2018-01-29 downloaded from the CCDC.
;
_cell_angle_alpha 90
_cell_angle_beta 107.3925(19)
_cell_angle_gamma 90
_cell_formula_units_Z 4
_cell_length_a 13.9150(2)
_cell_length_b 13.7467(2)
_cell_length_c 20.8267(4)
_cell_measurement_reflns_used 4893
_cell_measurement_temperature 173
_cell_measurement_theta_max 70.4570
_cell_measurement_theta_min 3.3930
_cell_volume 3801.70(11)
_computing_cell_refinement
;
CrysAlisPro, Agilent Technologies,
Version 1.171.37.35 (release 13-08-2014 CrysAlis171 .NET)
(compiled Aug 13 2014,18:06:01)
;
_computing_data_collection
;
CrysAlisPro, Agilent Technologies,
Version 1.171.37.35 (release 13-08-2014 CrysAlis171 .NET)
(compiled Aug 13 2014,18:06:01)
;
_computing_data_reduction
;
CrysAlisPro, Agilent Technologies,
Version 1.171.37.35 (release 13-08-2014 CrysAlis171 .NET)
(compiled Aug 13 2014,18:06:01)
;
_computing_molecular_graphics 'Olex2 (Dolomanov et al., 2009)'
_computing_publication_material 'Olex2 (Dolomanov et al., 2009)'
_computing_structure_refinement 'ShelXL (Sheldrick, 2015)'
_computing_structure_solution 'ShelXT (Sheldrick, 2008)'
_diffrn_ambient_temperature 173.0
_diffrn_detector 'CCD plate'
_diffrn_detector_area_resol_mean 16.1033
_diffrn_detector_type Eos
_diffrn_measured_fraction_theta_full 0.985
_diffrn_measured_fraction_theta_max 0.958
_diffrn_measurement_details
;
#__ type_ start__ end____ width___ exp.time_
  1 omega -109.00  -59.00   1.0000   14.0000
omega____ theta____ kappa____ phi______ frames
    -      -36.7513 -178.0000    0.0000 50

#__ type_ start__ end____ width___ exp.time_
  2 omega  -31.00   55.00   1.0000   14.0000
omega____ theta____ kappa____ phi______ frames
    -       36.7513  -38.0000  -30.0000 86

#__ type_ start__ end____ width___ exp.time_
  3 omega  -34.00   65.00   1.0000   14.0000
omega____ theta____ kappa____ phi______ frames
    -       36.7513  -19.0000 -150.0000 99

#__ type_ start__ end____ width___ exp.time_
  4 omega   41.00   76.00   1.0000   60.0000
omega____ theta____ kappa____ phi______ frames
    -      107.0000  -45.0000   60.0000 35

#__ type_ start__ end____ width___ exp.time_
  5 omega   40.00  125.00   1.0000   60.0000
omega____ theta____ kappa____ phi______ frames
    -      107.0000  -61.0000  -30.0000 85

#__ type_ start__ end____ width___ exp.time_
  6 omega   39.00   77.00   1.0000   60.0000
omega____ theta____ kappa____ phi______ frames
    -      107.0000  -45.0000 -150.0000 38

#__ type_ start__ end____ width___ exp.time_
  7 omega   96.00  174.00   1.0000   60.0000
omega____ theta____ kappa____ phi______ frames
    -      107.0000   61.0000  120.0000 78

#__ type_ start__ end____ width___ exp.time_
  8 omega   37.00   69.00   1.0000   60.0000
omega____ theta____ kappa____ phi______ frames
    -      107.0000  -30.0000 -180.0000 32

#__ type_ start__ end____ width___ exp.time_
  9 omega   37.00   69.00   1.0000   60.0000
omega____ theta____ kappa____ phi______ frames
    -      107.0000  -30.0000  150.0000 32

#__ type_ start__ end____ width___ exp.time_
 10 omega   38.00  142.00   1.0000   60.0000
omega____ theta____ kappa____ phi______ frames
    -      107.0000  -15.0000  -60.0000 104
;
_diffrn_measurement_device 'four-circle diffractometer'
_diffrn_measurement_device_type 'Xcalibur, Eos, Gemini ultra'
_diffrn_measurement_method '\w scans'
_diffrn_orient_matrix_UB_11 0.0381799000
_diffrn_orient_matrix_UB_12 0.0756097000
_diffrn_orient_matrix_UB_13 -0.0413159000
_diffrn_orient_matrix_UB_21 0.0389077000
_diffrn_orient_matrix_UB_22 0.0640690000
_diffrn_orient_matrix_UB_23 0.0631987000
_diffrn_orient_matrix_UB_31 0.1023722000
_diffrn_orient_matrix_UB_32 -0.0523116000
_diffrn_orient_matrix_UB_33 0.0176156000
_diffrn_radiation_monochromator mirror
_diffrn_radiation_probe x-ray
_diffrn_radiation_type CuK\a
_diffrn_radiation_wavelength 1.54184
_diffrn_reflns_av_R_equivalents 0.0193
_diffrn_reflns_av_unetI/netI 0.0322
_diffrn_reflns_Laue_measured_fraction_full 0.985
_diffrn_reflns_Laue_measured_fraction_max 0.958
_diffrn_reflns_limit_h_max 16
_diffrn_reflns_limit_h_min -8
_diffrn_reflns_limit_k_max 15
_diffrn_reflns_limit_k_min -16
_diffrn_reflns_limit_l_max 22
_diffrn_reflns_limit_l_min -25
_diffrn_reflns_number 11316
_diffrn_reflns_point_group_measured_fraction_full 0.985
_diffrn_reflns_point_group_measured_fraction_max 0.958
_diffrn_reflns_theta_full 67.684
_diffrn_reflns_theta_max 71.135
_diffrn_reflns_theta_min 4.449
_diffrn_source 'sealed X-ray tube'
_diffrn_source_type 'Enhance Ultra (Cu) X-ray Source'
_exptl_absorpt_coefficient_mu 1.193
_exptl_absorpt_correction_T_max 1.00000
_exptl_absorpt_correction_T_min 0.92656
_exptl_absorpt_correction_type multi-scan
_exptl_absorpt_process_details
;
CrysAlisPro, Agilent Technologies,
Version 1.171.37.35 (release 13-08-2014 CrysAlis171 .NET)
(compiled Aug 13 2014,18:06:01)
Empirical absorption correction using spherical harmonics,
 implemented in SCALE3 ABSPACK scaling algorithm.
;
_exptl_crystal_colour yellow
_exptl_crystal_colour_primary yellow
_exptl_crystal_density_diffrn 1.388
_exptl_crystal_F_000 1664
_exptl_crystal_size_max 0.2
_exptl_crystal_size_mid 0.14
_exptl_crystal_size_min 0.1
_refine_diff_density_max 0.336
_refine_diff_density_min -0.295
_refine_diff_density_rms 0.049
_refine_ls_extinction_method none
_refine_ls_goodness_of_fit_ref 1.024
_refine_ls_hydrogen_treatment constr
_refine_ls_matrix_type full
_refine_ls_number_parameters 512
_refine_ls_number_reflns 7041
_refine_ls_number_restraints 0
_refine_ls_restrained_S_all 1.024
_refine_ls_R_factor_all 0.0458
_refine_ls_R_factor_gt 0.0377
_refine_ls_shift/su_max 0.001
_refine_ls_shift/su_mean 0.000
_refine_ls_structure_factor_coef Fsqd
_refine_ls_weighting_details 'w=1/[\s^2^(Fo^2^)+(0.0579P)^2^+1.0711P] where P=(Fo^2^+2Fc^2^)/3'
_refine_ls_weighting_scheme calc
_refine_ls_wR_factor_gt 0.0985
_refine_ls_wR_factor_ref 0.1060
_reflns_Friedel_coverage 0.000
_reflns_number_gt 6034
_reflns_number_total 7041
_reflns_threshold_expression 'I > 2\s(I)'
_cod_data_source_file c7ce02093g2.cif
_cod_data_source_block 18ssal
_cod_depositor_comments 'Adding full bibliography for 7230048--7230057.cif.'
_cod_original_cell_volume 3801.68(12)
_cod_database_code 7230052
_shelx_shelxl_version_number 2014/7
_chemical_oxdiff_formula Ni4C40H50Cl2O12N12
_shelx_space_group_comment
;
The symmetry employed for this shelxl refinement is uniquely defined
by the following loop, which should always be used as a source of
symmetry information in preference to the above space-group names.
They are only intended as comments.
;
_reflns_odcompleteness_completeness 98.67
_reflns_odcompleteness_iscentric 1
_reflns_odcompleteness_theta 66.97
_olex2_refinement_description
;
1. Fixed Uiso
 At 1.2 times of:
  All C(H) groups
 At 1.5 times of:
  All C(H,H,H) groups
2.a Aromatic/amide H refined with riding coordinates:
 C30(H30), C12(H12), C32(H32), C14(H14), C17(H17), C23(H23), C16(H16),
 C15(H15), C19(H19), C1(H1), C33(H33), C35(H35), C34(H34), C20(H20), C5(H5),
 C22(H22), C2(H2), C3(H3), C4(H4), C21(H21)
2.b Idealised Me refined as rotating group:
 C29(H29A,H29B,H29C), C25(H25A,H25B,H25C), C11(H11A,H11B,H11C), C10(H10A,H10B,
 H10C), C41(H41A,H41B,H41C), C37(H37A,H37B,H37C), C39(H39A,H39B,H39C)
;
_olex2_submission_special_instructions 'No special instructions were received'

loop_
_space_group_symop_operation_xyz
'x, y, z'
'-x+1/2, y+1/2, -z+1/2'
'-x, -y, -z'
'x-1/2, -y-1/2, z-1/2'

loop_
_atom_site_label
_atom_site_type_symbol
_atom_site_fract_x
_atom_site_fract_y
_atom_site_fract_z
_atom_site_U_iso_or_equiv
_atom_site_adp_type
_atom_site_occupancy
_atom_site_site_symmetry_order
_atom_site_calc_flag
_atom_site_refinement_flags_posn
Ni1 Ni 0.72888(2) 0.48631(2) 0.45869(2) 0.02358(9) Uani 1 1 d .
O3 O 0.81531(9) 0.42084(9) 0.55478(6) 0.0292(3) Uani 1 1 d .
O1 O 0.71448(9) 0.61526(9) 0.51800(6) 0.0287(3) Uani 1 1 d .
O2 O 0.76171(10) 0.37229(9) 0.40922(7) 0.0337(3) Uani 1 1 d .
O4 O 0.63478(9) 0.54960(10) 0.37724(6) 0.0315(3) Uani 1 1 d .
N3 N 0.85121(10) 0.55932(10) 0.44887(7) 0.0236(3) Uani 1 1 d .
N6 N 0.61140(10) 0.41597(10) 0.47819(7) 0.0237(3) Uani 1 1 d .
N1 N 0.79454(11) 0.76722(11) 0.53023(8) 0.0289(3) Uani 1 1 d .
N4 N 0.77150(11) 0.30596(11) 0.62427(7) 0.0283(3) Uani 1 1 d .
N5 N 0.68412(11) 0.25301(12) 0.62055(8) 0.0308(3) Uani 1 1 d .
N2 N 0.86869(12) 0.80843(11) 0.50589(8) 0.0314(3) Uani 1 1 d .
C8 C 0.85348(12) 0.65275(13) 0.47554(8) 0.0245(3) Uani 1 1 d .
C7 C 0.78074(12) 0.67193(12) 0.50966(8) 0.0248(3) Uani 1 1 d .
C30 C 0.51729(13) 0.42395(12) 0.44455(8) 0.0259(3) Uani 1 1 d .
H30 H 0.4699 0.3917 0.4619 0.031 Uiso 1 1 calc R
C31 C 0.47839(13) 0.47798(13) 0.38278(9) 0.0263(3) Uani 1 1 d .
C27 C 0.64694(13) 0.35920(12) 0.53594(8) 0.0247(3) Uani 1 1 d .
C28 C 0.75191(13) 0.36870(12) 0.57072(8) 0.0252(3) Uani 1 1 d .
C12 C 0.92172(13) 0.52461(13) 0.42679(8) 0.0259(3) Uani 1 1 d .
H12 H 0.9783 0.5649 0.4297 0.031 Uiso 1 1 calc R
C13 C 0.92052(13) 0.42909(13) 0.39811(8) 0.0270(3) Uani 1 1 d .
C36 C 0.53915(14) 0.53498(13) 0.35206(9) 0.0284(4) Uani 1 1 d .
C26 C 0.60805(13) 0.28921(13) 0.56832(9) 0.0274(3) Uani 1 1 d .
C18 C 0.84176(13) 0.35897(13) 0.39123(8) 0.0283(4) Uani 1 1 d .
C9 C 0.90629(13) 0.73697(13) 0.47498(9) 0.0281(4) Uani 1 1 d .
C32 C 0.37348(14) 0.47157(14) 0.35136(10) 0.0328(4) Uani 1 1 d .
H32 H 0.3336 0.4367 0.3734 0.039 Uiso 1 1 calc R
C14 C 1.00343(14) 0.40641(15) 0.37447(9) 0.0324(4) Uani 1 1 d .
H14 H 1.0556 0.4530 0.3797 0.039 Uiso 1 1 calc R
C24 C 0.86709(13) 0.28223(14) 0.66948(9) 0.0303(4) Uani 1 1 d .
C6 C 0.73276(14) 0.82160(14) 0.56047(10) 0.0318(4) Uani 1 1 d .
C29 C 0.50371(14) 0.25038(15) 0.55281(10) 0.0352(4) Uani 1 1 d .
H29A H 0.5049 0.1883 0.5762 0.053 Uiso 1 1 calc GR
H29B H 0.4759 0.2403 0.5042 0.053 Uiso 1 1 calc GR
H29C H 0.4616 0.2970 0.5678 0.053 Uiso 1 1 calc GR
C17 C 0.85457(16) 0.26798(15) 0.36183(10) 0.0375(4) Uani 1 1 d .
H17 H 0.8053 0.2187 0.3578 0.045 Uiso 1 1 calc R
C23 C 0.89830(16) 0.18602(16) 0.68137(10) 0.0387(4) Uani 1 1 d .
H23 H 0.8559 0.1344 0.6593 0.046 Uiso 1 1 calc R
C16 C 0.93590(16) 0.24931(16) 0.33907(10) 0.0404(5) Uani 1 1 d .
H16 H 0.9412 0.1878 0.3196 0.048 Uiso 1 1 calc R
C15 C 1.01066(15) 0.31879(16) 0.34406(10) 0.0384(4) Uani 1 1 d .
H15 H 1.0654 0.3061 0.3269 0.046 Uiso 1 1 calc R
C19 C 0.92931(15) 0.35807(16) 0.70077(9) 0.0364(4) Uani 1 1 d .
H19 H 0.9072 0.4236 0.6927 0.044 Uiso 1 1 calc R
C25 C 0.67165(16) 0.21013(16) 0.68162(10) 0.0385(4) Uani 1 1 d .
H25A H 0.7242 0.1612 0.6992 0.058 Uiso 1 1 calc GR
H25B H 0.6053 0.1792 0.6713 0.058 Uiso 1 1 calc GR
H25C H 0.6771 0.2611 0.7154 0.058 Uiso 1 1 calc GR
C1 C 0.70856(14) 0.77987(16) 0.61449(10) 0.0366(4) Uani 1 1 d .
H1 H 0.7355 0.7183 0.6314 0.044 Uiso 1 1 calc R
C33 C 0.32689(15) 0.51377(16) 0.29021(10) 0.0379(4) Uani 1 1 d .
H33 H 0.2564 0.5073 0.2698 0.045 Uiso 1 1 calc R
C11 C 0.92199(15) 0.89655(14) 0.53656(11) 0.0381(4) Uani 1 1 d .
H11A H 0.8954 0.9526 0.5076 0.057 Uiso 1 1 calc GR
H11B H 0.9940 0.8894 0.5418 0.057 Uiso 1 1 calc GR
H11C H 0.9123 0.9067 0.5808 0.057 Uiso 1 1 calc GR
C10 C 0.98903(15) 0.75793(15) 0.44494(11) 0.0390(4) Uani 1 1 d .
H10A H 0.9957 0.8284 0.4408 0.059 Uiso 1 1 calc GR
H10B H 0.9732 0.7279 0.4003 0.059 Uiso 1 1 calc GR
H10C H 1.0524 0.7312 0.4740 0.059 Uiso 1 1 calc GR
C35 C 0.48775(15) 0.57815(16) 0.28918(10) 0.0381(4) Uani 1 1 d .
H35 H 0.5252 0.6166 0.2672 0.046 Uiso 1 1 calc R
C34 C 0.38618(16) 0.56662(17) 0.25883(10) 0.0419(5) Uani 1 1 d .
H34 H 0.3558 0.5949 0.2159 0.050 Uiso 1 1 calc R
C20 C 1.02407(16) 0.3372(2) 0.74390(11) 0.0493(6) Uani 1 1 d .
H20 H 1.0679 0.3886 0.7647 0.059 Uiso 1 1 calc R
C5 C 0.69511(16) 0.91168(16) 0.53600(12) 0.0442(5) Uani 1 1 d .
H5 H 0.7106 0.9397 0.4986 0.053 Uiso 1 1 calc R
C22 C 0.99203(17) 0.16688(19) 0.72587(12) 0.0500(6) Uani 1 1 d .
H22 H 1.0133 0.1014 0.7352 0.060 Uiso 1 1 calc R
C2 C 0.64488(17) 0.82879(19) 0.64356(12) 0.0489(6) Uani 1 1 d .
H2 H 0.6262 0.7997 0.6794 0.059 Uiso 1 1 calc R
C38 C 0.7315(2) 0.14631(18) 0.47915(14) 0.0520(6) Uani 1 1 d .
C40 C 0.68211(19) 0.50074(18) 0.18769(13) 0.0501(6) Uani 1 1 d .
C3 C 0.60883(18) 0.9192(2) 0.62052(14) 0.0566(7) Uani 1 1 d .
H3 H 0.5666 0.9532 0.6413 0.068 Uiso 1 1 calc R
C42 C 0.8752(2) 0.36471(19) 0.16236(12) 0.0524(6) Uani 1 1 d .
C41 C 0.8077(2) 0.28474(19) 0.16272(13) 0.0556(6) Uani 1 1 d .
H41A H 0.7404 0.2999 0.1327 0.083 Uiso 1 1 calc GR
H41B H 0.8041 0.2747 0.2085 0.083 Uiso 1 1 calc GR
H41C H 0.8329 0.2255 0.1471 0.083 Uiso 1 1 calc GR
C4 C 0.63350(19) 0.96078(18) 0.56769(15) 0.0571(6) Uani 1 1 d .
H4 H 0.6085 1.0236 0.5524 0.069 Uiso 1 1 calc R
N7 N 0.7995(2) 0.12259(19) 0.52371(15) 0.0754(7) Uani 1 1 d .
C21 C 1.05511(17) 0.2412(2) 0.75682(12) 0.0555(6) Uani 1 1 d .
H21 H 1.1197 0.2270 0.7869 0.067 Uiso 1 1 calc R
N8 N 0.6390(2) 0.4912(2) 0.13292(13) 0.0804(8) Uani 1 1 d .
N9 N 0.9275(2) 0.4275(2) 0.16213(17) 0.0861(9) Uani 1 1 d .
C37 C 0.6471(2) 0.1737(2) 0.42472(13) 0.0587(6) Uani 1 1 d .
H37A H 0.6389 0.1275 0.3876 0.088 Uiso 1 1 calc GR
H37B H 0.6577 0.2392 0.4096 0.088 Uiso 1 1 calc GR
H37C H 0.5865 0.1732 0.4394 0.088 Uiso 1 1 calc GR
C39 C 0.7385(2) 0.5137(3) 0.25765(13) 0.0707(9) Uani 1 1 d .
H39A H 0.7665 0.5797 0.2645 0.106 Uiso 1 1 calc GR
H39B H 0.7934 0.4662 0.2703 0.106 Uiso 1 1 calc GR
H39C H 0.6938 0.5042 0.2856 0.106 Uiso 1 1 calc GR

loop_
_atom_site_aniso_label
_atom_site_aniso_U_11
_atom_site_aniso_U_22
_atom_site_aniso_U_33
_atom_site_aniso_U_23
_atom_site_aniso_U_13
_atom_site_aniso_U_12
Ni1 0.02189(16) 0.02468(16) 0.02626(16) 0.00156(11) 0.01040(11) -0.00088(11)
O3 0.0243(6) 0.0314(6) 0.0321(6) 0.0067(5) 0.0087(5) -0.0027(5)
O1 0.0275(6) 0.0276(6) 0.0356(6) -0.0016(5) 0.0165(5) -0.0034(5)
O2 0.0310(7) 0.0312(6) 0.0434(7) -0.0081(6) 0.0182(6) -0.0037(5)
O4 0.0259(6) 0.0380(7) 0.0317(6) 0.0088(5) 0.0101(5) -0.0009(5)
N3 0.0227(7) 0.0244(7) 0.0248(6) 0.0021(5) 0.0088(5) 0.0003(5)
N6 0.0235(7) 0.0244(7) 0.0247(7) 0.0017(5) 0.0097(5) -0.0003(5)
N1 0.0280(7) 0.0282(7) 0.0343(8) -0.0035(6) 0.0150(6) -0.0036(6)
N4 0.0235(7) 0.0329(8) 0.0288(7) 0.0054(6) 0.0085(6) -0.0007(6)
N5 0.0265(7) 0.0367(8) 0.0312(7) 0.0091(6) 0.0118(6) -0.0015(6)
N2 0.0298(8) 0.0279(7) 0.0401(8) -0.0033(6) 0.0160(6) -0.0068(6)
C8 0.0216(8) 0.0285(8) 0.0246(7) 0.0021(6) 0.0088(6) -0.0001(6)
C7 0.0240(8) 0.0249(8) 0.0266(8) 0.0009(6) 0.0090(6) 0.0012(6)
C30 0.0240(8) 0.0270(8) 0.0293(8) 0.0001(7) 0.0119(7) -0.0023(7)
C31 0.0247(8) 0.0280(8) 0.0263(8) -0.0019(7) 0.0079(7) 0.0007(7)
C27 0.0246(8) 0.0251(8) 0.0263(8) -0.0003(6) 0.0105(6) -0.0003(6)
C28 0.0253(8) 0.0252(8) 0.0257(8) 0.0007(6) 0.0085(6) 0.0008(6)
C12 0.0212(8) 0.0300(8) 0.0266(8) 0.0024(7) 0.0072(6) -0.0007(6)
C13 0.0262(8) 0.0320(9) 0.0234(8) 0.0020(7) 0.0085(6) 0.0052(7)
C36 0.0290(9) 0.0303(8) 0.0275(8) 0.0005(7) 0.0108(7) 0.0030(7)
C26 0.0264(8) 0.0290(8) 0.0291(8) 0.0019(7) 0.0120(7) 0.0007(7)
C18 0.0287(9) 0.0310(9) 0.0252(8) -0.0011(7) 0.0082(7) 0.0034(7)
C9 0.0254(8) 0.0300(8) 0.0309(8) 0.0017(7) 0.0112(7) 0.0000(7)
C32 0.0274(9) 0.0340(9) 0.0370(9) -0.0011(8) 0.0096(7) -0.0001(7)
C14 0.0264(9) 0.0414(10) 0.0304(9) 0.0011(8) 0.0101(7) 0.0040(8)
C24 0.0258(8) 0.0418(10) 0.0261(8) 0.0081(7) 0.0119(7) 0.0027(7)
C6 0.0244(8) 0.0337(9) 0.0379(9) -0.0109(8) 0.0102(7) -0.0040(7)
C29 0.0286(9) 0.0389(10) 0.0385(10) 0.0082(8) 0.0107(8) -0.0051(8)
C17 0.0397(11) 0.0363(10) 0.0374(10) -0.0082(8) 0.0129(8) -0.0007(8)
C23 0.0377(10) 0.0428(11) 0.0386(10) 0.0102(9) 0.0161(8) 0.0062(9)
C16 0.0434(11) 0.0418(11) 0.0366(10) -0.0114(8) 0.0130(8) 0.0087(9)
C15 0.0338(10) 0.0509(12) 0.0343(9) -0.0061(9) 0.0158(8) 0.0103(9)
C19 0.0326(10) 0.0479(11) 0.0309(9) 0.0042(8) 0.0127(8) -0.0038(8)
C25 0.0393(11) 0.0448(11) 0.0336(9) 0.0126(8) 0.0141(8) -0.0062(9)
C1 0.0294(9) 0.0466(11) 0.0354(9) -0.0112(8) 0.0124(8) -0.0062(8)
C33 0.0284(10) 0.0458(11) 0.0349(10) -0.0006(8) 0.0023(8) 0.0041(8)
C11 0.0365(10) 0.0310(9) 0.0474(11) -0.0062(8) 0.0132(9) -0.0102(8)
C10 0.0370(10) 0.0368(10) 0.0520(12) 0.0014(9) 0.0267(9) -0.0062(8)
C35 0.0376(10) 0.0465(11) 0.0314(9) 0.0102(8) 0.0123(8) 0.0022(9)
C34 0.0392(11) 0.0532(12) 0.0289(9) 0.0083(9) 0.0035(8) 0.0083(9)
C20 0.0328(11) 0.0746(16) 0.0380(11) 0.0047(11) 0.0067(8) -0.0113(11)
C5 0.0400(11) 0.0354(10) 0.0588(13) -0.0073(9) 0.0174(10) 0.0007(9)
C22 0.0429(12) 0.0600(14) 0.0489(12) 0.0213(11) 0.0164(10) 0.0185(11)
C2 0.0377(11) 0.0655(15) 0.0496(12) -0.0216(11) 0.0224(9) -0.0112(10)
C38 0.0582(15) 0.0411(12) 0.0605(14) -0.0093(11) 0.0236(12) -0.0129(11)
C40 0.0527(14) 0.0493(13) 0.0494(13) 0.0099(10) 0.0166(11) 0.0162(11)
C3 0.0395(12) 0.0636(15) 0.0744(16) -0.0323(13) 0.0286(12) -0.0050(11)
C42 0.0617(15) 0.0527(14) 0.0498(13) -0.0050(11) 0.0274(11) 0.0110(12)
C41 0.0550(14) 0.0506(13) 0.0517(13) -0.0088(11) 0.0013(11) 0.0061(11)
C4 0.0468(13) 0.0383(12) 0.0868(19) -0.0132(12) 0.0209(13) 0.0048(10)
N7 0.0725(17) 0.0552(14) 0.0869(18) -0.0020(13) 0.0063(15) -0.0086(12)
C21 0.0320(11) 0.0861(19) 0.0448(12) 0.0206(13) 0.0061(9) 0.0100(12)
N8 0.097(2) 0.0775(18) 0.0514(14) 0.0025(12) -0.0011(14) 0.0265(15)
N9 0.099(2) 0.0680(17) 0.118(2) -0.0096(16) 0.074(2) -0.0101(16)
C37 0.0676(17) 0.0552(14) 0.0533(14) -0.0055(12) 0.0180(12) -0.0115(13)
C39 0.0502(15) 0.122(3) 0.0428(13) 0.0025(15) 0.0187(11) 0.0090(16)

loop_
_atom_type_symbol
_atom_type_description
_atom_type_scat_dispersion_real
_atom_type_scat_dispersion_imag
_atom_type_scat_source
C C 0.0181 0.0091 'International Tables Vol C Tables 4.2.6.8 and 6.1.1.4'
H H 0.0000 0.0000 'International Tables Vol C Tables 4.2.6.8 and 6.1.1.4'
N N 0.0311 0.0180 'International Tables Vol C Tables 4.2.6.8 and 6.1.1.4'
Ni Ni -3.0029 0.5091 'International Tables Vol C Tables 4.2.6.8 and 6.1.1.4'
O O 0.0492 0.0322 'International Tables Vol C Tables 4.2.6.8 and 6.1.1.4'

loop_
_geom_angle_atom_site_label_1
_geom_angle_atom_site_label_2
_geom_angle_atom_site_label_3
_geom_angle
O3 Ni1 O1 86.31(5)
O2 Ni1 O3 90.06(5)
O2 Ni1 O1 172.38(5)
O2 Ni1 O4 95.51(6)
O2 Ni1 N3 90.46(5)
O2 Ni1 N6 92.92(5)
O4 Ni1 O3 171.89(5)
O4 Ni1 O1 88.82(5)
O4 Ni1 N3 93.16(5)
O4 Ni1 N6 90.83(5)
N3 Ni1 O3 92.69(5)
N3 Ni1 O1 83.03(5)
N3 Ni1 N6 174.50(6)
N6 Ni1 O3 82.98(5)
N6 Ni1 O1 93.28(5)
C28 O3 Ni1 103.77(10)
C7 O1 Ni1 103.15(10)
C18 O2 Ni1 127.61(12)
C36 O4 Ni1 127.50(11)
C8 N3 Ni1 109.48(10)
C12 N3 Ni1 126.81(12)
C12 N3 C8 123.49(15)
C30 N6 Ni1 126.44(12)
C30 N6 C27 123.77(15)
C27 N6 Ni1 109.75(11)
N2 N1 C6 123.87(15)
C7 N1 N2 108.83(14)
C7 N1 C6 126.40(15)
N5 N4 C24 122.94(14)
C28 N4 N5 108.90(14)
C28 N4 C24 127.11(15)
N4 N5 C25 119.33(15)
C26 N5 N4 107.97(14)
C26 N5 C25 125.18(16)
N1 N2 C11 120.65(15)
C9 N2 N1 107.97(14)
C9 N2 C11 125.95(16)
N3 C8 C7 115.71(15)
C9 C8 N3 136.13(16)
C9 C8 C7 108.06(15)
O1 C7 N1 125.96(16)
O1 C7 C8 127.86(16)
N1 C7 C8 106.15(15)
N6 C30 H30 117.4
N6 C30 C31 125.19(16)
C31 C30 H30 117.4
C36 C31 C30 124.34(16)
C32 C31 C30 116.17(16)
C32 C31 C36 119.48(16)
N6 C27 C28 115.54(15)
C26 C27 N6 136.42(16)
C26 C27 C28 107.92(15)
O3 C28 N4 126.11(15)
O3 C28 C27 127.62(15)
N4 C28 C27 106.22(14)
N3 C12 H12 117.7
N3 C12 C13 124.60(16)
C13 C12 H12 117.7
C18 C13 C12 124.60(16)
C14 C13 C12 115.76(17)
C14 C13 C18 119.62(17)
O4 C36 C31 125.19(16)
O4 C36 C35 118.87(17)
C35 C36 C31 115.94(17)
N5 C26 C27 108.71(15)
N5 C26 C29 121.06(16)
C27 C26 C29 130.20(16)
O2 C18 C13 125.16(16)
O2 C18 C17 118.59(17)
C17 C18 C13 116.25(17)
N2 C9 C8 108.78(15)
N2 C9 C10 120.80(16)
C8 C9 C10 130.37(17)
C31 C32 H32 118.7
C33 C32 C31 122.64(18)
C33 C32 H32 118.7
C13 C14 H14 119.0
C15 C14 C13 122.04(18)
C15 C14 H14 119.0
C23 C24 N4 121.17(18)
C19 C24 N4 117.94(17)
C19 C24 C23 120.88(18)
C1 C6 N1 117.80(18)
C5 C6 N1 121.42(18)
C5 C6 C1 120.75(19)
C26 C29 H29A 109.5
C26 C29 H29B 109.5
C26 C29 H29C 109.5
H29A C29 H29B 109.5
H29A C29 H29C 109.5
H29B C29 H29C 109.5
C18 C17 H17 118.9
C16 C17 C18 122.18(19)
C16 C17 H17 118.9
C24 C23 H23 120.6
C22 C23 C24 118.9(2)
C22 C23 H23 120.6
C17 C16 H16 119.4
C17 C16 C15 121.29(19)
C15 C16 H16 119.4
C14 C15 C16 118.55(18)
C14 C15 H15 120.7
C16 C15 H15 120.7
C24 C19 H19 120.4
C20 C19 C24 119.2(2)
C20 C19 H19 120.4
N5 C25 H25A 109.5
N5 C25 H25B 109.5
N5 C25 H25C 109.5
H25A C25 H25B 109.5
H25A C25 H25C 109.5
H25B C25 H25C 109.5
C6 C1 H1 120.2
C2 C1 C6 119.6(2)
C2 C1 H1 120.2
C32 C33 H33 120.9
C32 C33 C34 118.14(18)
C34 C33 H33 120.9
N2 C11 H11A 109.5
N2 C11 H11B 109.5
N2 C11 H11C 109.5
H11A C11 H11B 109.5
H11A C11 H11C 109.5
H11B C11 H11C 109.5
C9 C10 H10A 109.5
C9 C10 H10B 109.5
C9 C10 H10C 109.5
H10A C10 H10B 109.5
H10A C10 H10C 109.5
H10B C10 H10C 109.5
C36 C35 H35 118.6
C34 C35 C36 122.75(19)
C34 C35 H35 118.6
C33 C34 H34 119.5
C35 C34 C33 120.94(18)
C35 C34 H34 119.5
C19 C20 H20 119.9
C19 C20 C21 120.2(2)
C21 C20 H20 119.9
C6 C5 H5 120.8
C6 C5 C4 118.4(2)
C4 C5 H5 120.8
C23 C22 H22 119.5
C21 C22 C23 121.0(2)
C21 C22 H22 119.5
C1 C2 H2 120.0
C3 C2 C1 120.1(2)
C3 C2 H2 120.0
N7 C38 C37 178.9(3)
N8 C40 C39 179.2(4)
C2 C3 H3 119.8
C4 C3 C2 120.3(2)
C4 C3 H3 119.8
N9 C42 C41 179.6(3)
C42 C41 H41A 109.5
C42 C41 H41B 109.5
C42 C41 H41C 109.5
H41A C41 H41B 109.5
H41A C41 H41C 109.5
H41B C41 H41C 109.5
C5 C4 H4 119.6
C3 C4 C5 120.8(2)
C3 C4 H4 119.6
C20 C21 H21 120.1
C22 C21 C20 119.8(2)
C22 C21 H21 120.1
C38 C37 H37A 109.5
C38 C37 H37B 109.5
C38 C37 H37C 109.5
H37A C37 H37B 109.5
H37A C37 H37C 109.5
H37B C37 H37C 109.5
C40 C39 H39A 109.5
C40 C39 H39B 109.5
C40 C39 H39C 109.5
H39A C39 H39B 109.5
H39A C39 H39C 109.5
H39B C39 H39C 109.5

loop_
_geom_bond_atom_site_label_1
_geom_bond_atom_site_label_2
_geom_bond_distance
Ni1 O3 2.1959(12)
Ni1 O1 2.2037(12)
Ni1 O2 2.0021(13)
Ni1 O4 2.0054(13)
Ni1 N3 2.0384(14)
Ni1 N6 2.0417(14)
O3 C28 1.256(2)
O1 C7 1.258(2)
O2 C18 1.290(2)
O4 C36 1.292(2)
N3 C8 1.396(2)
N3 C12 1.293(2)
N6 C30 1.292(2)
N6 C27 1.394(2)
N1 N2 1.398(2)
N1 C7 1.374(2)
N1 C6 1.421(2)
N4 N5 1.399(2)
N4 C28 1.371(2)
N4 C24 1.419(2)
N5 C26 1.365(2)
N5 C25 1.459(2)
N2 C9 1.362(2)
N2 C11 1.464(2)
C8 C7 1.424(2)
C8 C9 1.373(2)
C30 H30 0.9500
C30 C31 1.443(2)
C31 C36 1.436(2)
C31 C32 1.413(3)
C27 C28 1.429(2)
C27 C26 1.375(2)
C12 H12 0.9500
C12 C13 1.441(2)
C13 C18 1.434(3)
C13 C14 1.418(2)
C36 C35 1.421(3)
C26 C29 1.489(2)
C18 C17 1.427(3)
C9 C10 1.494(2)
C32 H32 0.9500
C32 C33 1.373(3)
C14 H14 0.9500
C14 C15 1.378(3)
C24 C23 1.391(3)
C24 C19 1.387(3)
C6 C1 1.391(3)
C6 C5 1.381(3)
C29 H29A 0.9800
C29 H29B 0.9800
C29 H29C 0.9800
C17 H17 0.9500
C17 C16 1.376(3)
C23 H23 0.9500
C23 C22 1.381(3)
C16 H16 0.9500
C16 C15 1.393(3)
C15 H15 0.9500
C19 H19 0.9500
C19 C20 1.386(3)
C25 H25A 0.9800
C25 H25B 0.9800
C25 H25C 0.9800
C1 H1 0.9500
C1 C2 1.387(3)
C33 H33 0.9500
C33 C34 1.399(3)
C11 H11A 0.9800
C11 H11B 0.9800
C11 H11C 0.9800
C10 H10A 0.9800
C10 H10B 0.9800
C10 H10C 0.9800
C35 H35 0.9500
C35 C34 1.374(3)
C34 H34 0.9500
C20 H20 0.9500
C20 C21 1.389(4)
C5 H5 0.9500
C5 C4 1.402(3)
C22 H22 0.9500
C22 C21 1.375(4)
C2 H2 0.9500
C2 C3 1.373(4)
C38 N7 1.157(4)
C38 C37 1.417(4)
C40 N8 1.127(4)
C40 C39 1.445(4)
C3 H3 0.9500
C3 C4 1.371(4)
C42 C41 1.447(4)
C42 N9 1.130(4)
C41 H41A 0.9800
C41 H41B 0.9800
C41 H41C 0.9800
C4 H4 0.9500
C21 H21 0.9500
C37 H37A 0.9800
C37 H37B 0.9800
C37 H37C 0.9800
C39 H39A 0.9800
C39 H39B 0.9800
C39 H39C 0.9800

loop_
_geom_torsion_atom_site_label_1
_geom_torsion_atom_site_label_2
_geom_torsion_atom_site_label_3
_geom_torsion_atom_site_label_4
_geom_torsion
Ni1 O3 C28 N4 173.92(15)
Ni1 O3 C28 C27 -3.2(2)
Ni1 O1 C7 N1 172.04(15)
Ni1 O1 C7 C8 -5.5(2)
Ni1 O2 C18 C13 -6.1(3)
Ni1 O2 C18 C17 174.13(13)
Ni1 O4 C36 C31 8.0(3)
Ni1 O4 C36 C35 -172.32(14)
Ni1 N3 C8 C7 7.17(17)
Ni1 N3 C8 C9 -168.69(18)
Ni1 N3 C12 C13 7.0(2)
Ni1 N6 C30 C31 5.9(2)
Ni1 N6 C27 C28 5.04(17)
Ni1 N6 C27 C26 -170.40(18)
O2 C18 C17 C16 177.57(18)
O4 C36 C35 C34 -179.85(19)
N3 C8 C7 O1 -0.7(3)
N3 C8 C7 N1 -178.66(14)
N3 C8 C9 N2 174.85(18)
N3 C8 C9 C10 -2.6(3)
N3 C12 C13 C18 -1.1(3)
N3 C12 C13 C14 177.61(16)
N6 C30 C31 C36 -3.6(3)
N6 C30 C31 C32 175.49(17)
N6 C27 C28 O3 -1.1(3)
N6 C27 C28 N4 -178.63(14)
N6 C27 C26 N5 174.22(18)
N6 C27 C26 C29 -3.7(3)
N1 N2 C9 C8 3.6(2)
N1 N2 C9 C10 -178.62(16)
N1 C6 C1 C2 -177.23(17)
N1 C6 C5 C4 179.14(19)
N4 N5 C26 C27 4.2(2)
N4 N5 C26 C29 -177.65(16)
N4 C24 C23 C22 -179.97(17)
N4 C24 C19 C20 -178.43(17)
N5 N4 C28 O3 -173.08(16)
N5 N4 C28 C27 4.53(19)
N5 N4 C24 C23 40.4(3)
N5 N4 C24 C19 -140.53(17)
N2 N1 C7 O1 -174.09(16)
N2 N1 C7 C8 3.88(18)
N2 N1 C6 C1 -142.62(18)
N2 N1 C6 C5 39.4(3)
C8 N3 C12 C13 -179.00(15)
C7 N1 N2 C9 -4.7(2)
C7 N1 N2 C11 -160.19(17)
C7 N1 C6 C1 49.5(3)
C7 N1 C6 C5 -128.6(2)
C7 C8 C9 N2 -1.2(2)
C7 C8 C9 C10 -178.70(19)
C30 N6 C27 C28 -172.74(15)
C30 N6 C27 C26 11.8(3)
C30 C31 C36 O4 -4.0(3)
C30 C31 C36 C35 176.36(17)
C30 C31 C32 C33 -175.63(18)
C31 C36 C35 C34 -0.2(3)
C31 C32 C33 C34 -1.2(3)
C27 N6 C30 C31 -176.65(16)
C28 N4 N5 C26 -5.5(2)
C28 N4 N5 C25 -156.83(17)
C28 N4 C24 C23 -126.5(2)
C28 N4 C24 C19 52.5(3)
C28 C27 C26 N5 -1.5(2)
C28 C27 C26 C29 -179.33(18)
C12 N3 C8 C7 -167.76(15)
C12 N3 C8 C9 16.4(3)
C12 C13 C18 O2 0.5(3)
C12 C13 C18 C17 -179.66(16)
C12 C13 C14 C15 -178.05(17)
C13 C18 C17 C16 -2.2(3)
C13 C14 C15 C16 -2.6(3)
C36 C31 C32 C33 3.5(3)
C36 C35 C34 C33 2.4(3)
C26 C27 C28 O3 175.63(17)
C26 C27 C28 N4 -1.93(19)
C18 C13 C14 C15 0.7(3)
C18 C17 C16 C15 0.4(3)
C9 C8 C7 O1 176.25(17)
C9 C8 C7 N1 -1.67(19)
C32 C31 C36 O4 177.00(17)
C32 C31 C36 C35 -2.7(3)
C32 C33 C34 C35 -1.7(3)
C14 C13 C18 O2 -178.14(17)
C14 C13 C18 C17 1.6(2)
C24 N4 N5 C26 -174.58(16)
C24 N4 N5 C25 34.1(3)
C24 N4 C28 O3 -4.6(3)
C24 N4 C28 C27 172.99(16)
C24 C23 C22 C21 -1.7(3)
C24 C19 C20 C21 -1.6(3)
C6 N1 N2 C9 -174.49(16)
C6 N1 N2 C11 30.1(3)
C6 N1 C7 O1 -4.7(3)
C6 N1 C7 C8 173.30(17)
C6 C1 C2 C3 -2.2(3)
C6 C5 C4 C3 -1.8(4)
C17 C16 C15 C14 2.1(3)
C23 C24 C19 C20 0.6(3)
C23 C22 C21 C20 0.7(4)
C19 C24 C23 C22 1.0(3)
C19 C20 C21 C22 1.0(4)
C25 N5 C26 C27 153.43(18)
C25 N5 C26 C29 -28.5(3)
C1 C6 C5 C4 1.2(3)
C1 C2 C3 C4 1.6(4)
C11 N2 C9 C8 157.43(18)
C11 N2 C9 C10 -24.8(3)
C5 C6 C1 C2 0.8(3)
C2 C3 C4 C5 0.5(4)
